data_2220290
loop_
_publ_author_name
'\/Lapczuk-Krygier, Agnieszka'
'Baranowska, Katarzyna'
'Pikies, Jerzy'

_publ_section_title 2,4-Bis[bis(diisopropylamino)phosphanyl]-1,2,3,4-tetraphosphabicyclo[1.1.0]butane
_journal_coeditor_code NG2506
_journal_issue 12
_journal_name_full 'Acta Crystallographica Section E'
_journal_page_first o2427
_journal_paper_doi 10.1107/S1600536808037938
_journal_volume 64
_journal_year 2008
_chemical_formula_iupac 'C24 H56 N4 P6'
_chemical_formula_moiety 'C24 H56 N4 P6'
_chemical_formula_sum 'C24 H56 N4 P6'
_chemical_formula_weight 586.55
_chemical_name_systematic
;
2,4-Bis[bis(diisopropylamino)phosphanyl]-1,2,3,4-\
tetraphosphabicyclo[1.1.0]butane
;
_space_group_IT_number 14
_symmetry_cell_setting monoclinic
_symmetry_space_group_name_Hall '-P 2ybc'
_symmetry_space_group_name_H-M 'P 1 21/c 1'
_atom_sites_solution_hydrogens geom
_atom_sites_solution_primary direct
_atom_sites_solution_secondary difmap
_audit_conform_dict_name cif_core.dic
_audit_conform_dict_version 2.3
_audit_creation_method 'WinGX routine CIF_UPDATE'
_cell_angle_alpha 90
_cell_angle_beta 109.349(4)
_cell_angle_gamma 90
_cell_formula_units_Z 4
_cell_length_a 13.3307(5)
_cell_length_b 20.9304(7)
_cell_length_c 12.8939(5)
_cell_measurement_reflns_used 10425
_cell_measurement_temperature 120(2)
_cell_measurement_theta_max 32.3855
_cell_measurement_theta_min 2.526
_cell_volume 3394.4(2)
_computing_cell_refinement
;
CrysAlis RED (Oxford Diffraction, 2006)
;
_computing_data_collection
;
CrysAlis CCD (Oxford Diffraction, 2006)
;
_computing_data_reduction
;
CrysAlis RED (Oxford Diffraction, 2006)
;
_computing_molecular_graphics 'Ortep-3 for Windows (Farrugia, 1997)'
_computing_publication_material 'WinGX (Farrugia, 1999)'
_computing_structure_refinement 'SHELXL97 (Sheldrick, 2008)'
_computing_structure_solution 'SHELXS97 (Sheldrick, 2008)'
_diffrn_ambient_temperature 120(2)
_diffrn_detector_area_resol_mean 8.1883
_diffrn_measured_fraction_theta_full 0.999
_diffrn_measured_fraction_theta_max 0.999
_diffrn_measurement_device '4-axis \k geometry diffractometer'
_diffrn_measurement_device_type 'Oxford Diffraction KM-4 CCD'
_diffrn_measurement_method '\w scans, 0.75 deg width'
_diffrn_radiation_monochromator graphite
_diffrn_radiation_type MoK\a
_diffrn_radiation_wavelength 0.71073
_diffrn_reflns_av_R_equivalents 0
_diffrn_reflns_limit_h_max 16
_diffrn_reflns_limit_h_min -16
_diffrn_reflns_limit_k_max 25
_diffrn_reflns_limit_k_min -25
_diffrn_reflns_limit_l_max 15
_diffrn_reflns_limit_l_min -13
_diffrn_reflns_number 6310
_diffrn_reflns_theta_full 25.5
_diffrn_reflns_theta_max 25.5
_diffrn_reflns_theta_min 2.53
_exptl_absorpt_coefficient_mu 0.336
_exptl_absorpt_correction_T_max 1.04534
_exptl_absorpt_correction_T_min 0.95448
_exptl_absorpt_correction_type analytical
_exptl_absorpt_process_details
;
(CrysAlis RED; Oxford Diffraction, 2006)
;
_exptl_crystal_colour colourless
_exptl_crystal_density_diffrn 1.148
_exptl_crystal_density_method 'not measured'
_exptl_crystal_description prism
_exptl_crystal_F_000 1272
_exptl_crystal_size_max 0.4638
_exptl_crystal_size_mid 0.1376
_exptl_crystal_size_min 0.0607
_refine_diff_density_max 0.613
_refine_diff_density_min -0.512
_refine_ls_extinction_method none
_refine_ls_goodness_of_fit_ref 1.035
_refine_ls_hydrogen_treatment constr
_refine_ls_matrix_type full
_refine_ls_number_parameters 324
_refine_ls_number_reflns 6310
_refine_ls_number_restraints 0
_refine_ls_restrained_S_all 1.035
_refine_ls_R_factor_all 0.0725
_refine_ls_R_factor_gt 0.0503
_refine_ls_shift/su_max 0
_refine_ls_shift/su_mean 0
_refine_ls_structure_factor_coef Fsqd
_refine_ls_weighting_details 'calc w=1/[\s^2^(Fo^2^)+(0.0841P)^2^] where P=(Fo^2^+2Fc^2^)/3'
_refine_ls_weighting_scheme calc
_refine_ls_wR_factor_gt 0.1244
_refine_ls_wR_factor_ref 0.1359
_reflns_number_gt 4727
_reflns_number_total 6310
_reflns_threshold_expression >2sigma(I)
_cod_data_source_file ng2506.cif
_cod_data_source_block I
_cod_original_sg_symbol_H-M 'P 21/c'
_cod_database_code 2220290
_cod_database_fobs_code 2220290

loop_
_symmetry_equiv_pos_as_xyz
'x, y, z'
'-x, y+1/2, -z+1/2'
'-x, -y, -z'
'x, -y-1/2, z-1/2'

loop_
_atom_site_type_symbol
_atom_site_label
_atom_site_fract_x
_atom_site_fract_y
_atom_site_fract_z
_atom_site_U_iso_or_equiv
_atom_site_adp_type
_atom_site_calc_flag
_atom_site_refinement_flags
_atom_site_occupancy
C C1 -0.1377(2) 0.37879(15) 0.4006(3) 0.0268(7) Uani d . 1
H H1 -0.0988 0.4188 0.4328 0.032 Uiso calc R 1
C C2 -0.2520(3) 0.39804(17) 0.3362(3) 0.0348(8) Uani d . 1
H H2A -0.2524 0.426 0.2751 0.052 Uiso calc R 1
H H2B -0.2829 0.4207 0.3849 0.052 Uiso calc R 1
H H2C -0.2941 0.3597 0.3072 0.052 Uiso calc R 1
C C3 -0.1350(3) 0.33570(18) 0.4960(3) 0.0361(8) Uani d . 1
H H3A -0.1759 0.2968 0.4679 0.054 Uiso calc R 1
H H3B -0.166 0.3582 0.5448 0.054 Uiso calc R 1
H H3C -0.0611 0.3243 0.5371 0.054 Uiso calc R 1
C C4 -0.1270(3) 0.28996(15) 0.2755(3) 0.0284(7) Uani d . 1
H H4 -0.1833 0.2767 0.3065 0.034 Uiso calc R 1
C C5 -0.1821(3) 0.29992(18) 0.1524(3) 0.0400(9) Uani d . 1
H H5A -0.2318 0.3358 0.1407 0.06 Uiso calc R 1
H H5B -0.2212 0.2611 0.1201 0.06 Uiso calc R 1
H H5C -0.1288 0.3092 0.1174 0.06 Uiso calc R 1
C C6 -0.0471(3) 0.23567(17) 0.2981(4) 0.0459(10) Uani d . 1
H H6A 0.0082 0.2459 0.2662 0.069 Uiso calc R 1
H H6B -0.0834 0.1962 0.2651 0.069 Uiso calc R 1
H H6C -0.0146 0.2298 0.3777 0.069 Uiso calc R 1
C C7 -0.0671(2) 0.49548(15) 0.2373(3) 0.0254(7) Uani d . 1
H H7 -0.0924 0.4852 0.3002 0.03 Uiso calc R 1
C C8 -0.0059(3) 0.55820(16) 0.2653(3) 0.0357(8) Uani d . 1
H H8A 0.0566 0.5524 0.3312 0.053 Uiso calc R 1
H H8B -0.0519 0.5913 0.2791 0.053 Uiso calc R 1
H H8C 0.017 0.5712 0.2037 0.053 Uiso calc R 1
C C9 -0.1655(3) 0.50184(17) 0.1357(3) 0.0323(8) Uani d . 1
H H9A -0.1446 0.5165 0.0736 0.048 Uiso calc R 1
H H9B -0.2144 0.5329 0.15 0.048 Uiso calc R 1
H H9C -0.2009 0.4603 0.1181 0.048 Uiso calc R 1
C C10 0.0504(2) 0.44695(16) 0.1414(3) 0.0266(7) Uani d . 1
H H10 0.0203 0.4859 0.097 0.032 Uiso calc R 1
C C11 0.0259(3) 0.39069(18) 0.0623(3) 0.0414(9) Uani d . 1
H H11A 0.0546 0.3514 0.1027 0.062 Uiso calc R 1
H H11B 0.0586 0.3978 0.0054 0.062 Uiso calc R 1
H H11C -0.0512 0.3865 0.0277 0.062 Uiso calc R 1
C C12 0.1705(3) 0.4575(2) 0.1920(3) 0.0414(9) Uani d . 1
H H12A 0.1842 0.4943 0.2418 0.062 Uiso calc R 1
H H12B 0.2006 0.4657 0.1335 0.062 Uiso calc R 1
H H12C 0.2037 0.4193 0.2331 0.062 Uiso calc R 1
C C13 0.5113(2) 0.46488(15) 0.8092(3) 0.0252(7) Uani d . 1
H H13 0.4396 0.4652 0.8182 0.03 Uiso calc R 1
C C14 0.5113(3) 0.51854(16) 0.7295(3) 0.0355(8) Uani d . 1
H H14A 0.5818 0.5217 0.7217 0.053 Uiso calc R 1
H H14B 0.4938 0.559 0.7578 0.053 Uiso calc R 1
H H14C 0.4582 0.5095 0.6577 0.053 Uiso calc R 1
C C15 0.5919(3) 0.47724(17) 0.9223(3) 0.0334(8) Uani d . 1
H H15A 0.5865 0.4436 0.973 0.05 Uiso calc R 1
H H15B 0.5775 0.5188 0.9494 0.05 Uiso calc R 1
H H15C 0.6637 0.4773 0.9173 0.05 Uiso calc R 1
C C16 0.6260(3) 0.39185(17) 0.7457(3) 0.0373(9) Uani d . 1
H H16 0.6652 0.4334 0.7631 0.045 Uiso calc R 1
C C17 0.6113(4) 0.3773(3) 0.6272(5) 0.090(2) Uani d . 1
H H17A 0.681 0.3745 0.6174 0.136 Uiso calc R 1
H H17B 0.5696 0.4114 0.5805 0.136 Uiso calc R 1
H H17C 0.5739 0.3365 0.6067 0.136 Uiso calc R 1
C C18 0.6957(3) 0.3420(2) 0.8243(6) 0.0786(18) Uani d . 1
H H18A 0.6628 0.2997 0.8065 0.118 Uiso calc R 1
H H18B 0.7025 0.3531 0.9001 0.118 Uiso calc R 1
H H18C 0.7663 0.3413 0.8163 0.118 Uiso calc R 1
C C19 0.3926(3) 0.34377(15) 0.9308(3) 0.0293(8) Uani d . 1
H H19 0.3947 0.3903 0.9141 0.035 Uiso calc R 1
C C20 0.2820(3) 0.32984(19) 0.9340(3) 0.0459(10) Uani d . 1
H H20A 0.2296 0.3379 0.8613 0.069 Uiso calc R 1
H H20B 0.2672 0.3576 0.9884 0.069 Uiso calc R 1
H H20C 0.2778 0.285 0.9542 0.069 Uiso calc R 1
C C21 0.4770(4) 0.33255(18) 1.0423(3) 0.0450(10) Uani d . 1
H H21A 0.4781 0.2872 1.0615 0.068 Uiso calc R 1
H H21B 0.4605 0.3582 1.0981 0.068 Uiso calc R 1
H H21C 0.5468 0.345 1.039 0.068 Uiso calc R 1
C C22 0.4165(3) 0.23797(14) 0.8507(3) 0.0277(7) Uani d . 1
H H22 0.4042 0.2273 0.9211 0.033 Uiso calc R 1
C C23 0.5224(3) 0.20904(17) 0.8573(3) 0.0386(9) Uani d . 1
H H23A 0.5361 0.2168 0.7882 0.058 Uiso calc R 1
H H23B 0.5208 0.1629 0.8698 0.058 Uiso calc R 1
H H23C 0.5789 0.2287 0.9182 0.058 Uiso calc R 1
C C24 0.3262(3) 0.20786(17) 0.7590(3) 0.0414(9) Uani d . 1
H H24A 0.2583 0.2255 0.7596 0.062 Uiso calc R 1
H H24B 0.3266 0.1615 0.7699 0.062 Uiso calc R 1
H H24C 0.3353 0.2171 0.6881 0.062 Uiso calc R 1
N N1 -0.08069(19) 0.35006(11) 0.3314(2) 0.0204(6) Uani d . 1
N N2 -0.00033(19) 0.44163(12) 0.2262(2) 0.0206(5) Uani d . 1
N N3 0.52404(19) 0.40146(11) 0.7648(2) 0.0212(6) Uani d . 1
N N4 0.4172(2) 0.30869(11) 0.8429(2) 0.0216(6) Uani d . 1
P P1 0.03033(6) 0.37788(4) 0.31167(6) 0.01830(19) Uani d . 1
P P2 0.10621(6) 0.42397(4) 0.47668(6) 0.0214(2) Uani d . 1
P P3 0.43260(6) 0.34204(4) 0.72996(6) 0.01890(19) Uani d . 1
P P4 0.28812(6) 0.40449(4) 0.66843(6) 0.0212(2) Uani d . 1
P P5 0.27184(6) 0.39792(4) 0.49234(7) 0.0271(2) Uani d . 1
P P6 0.18012(7) 0.33459(4) 0.55847(7) 0.0273(2) Uani d . 1

loop_
_atom_site_aniso_label
_atom_site_aniso_U_11
_atom_site_aniso_U_22
_atom_site_aniso_U_33
_atom_site_aniso_U_12
_atom_site_aniso_U_13
_atom_site_aniso_U_23
C1 0.0242(17) 0.0277(17) 0.0323(18) -0.0045(14) 0.0146(14) -0.0053(14)
C2 0.0264(18) 0.0326(19) 0.048(2) -0.0002(14) 0.0157(16) -0.0008(17)
C3 0.040(2) 0.042(2) 0.034(2) -0.0085(16) 0.0225(17) -0.0024(16)
C4 0.0321(18) 0.0203(16) 0.0359(19) -0.0082(14) 0.0152(15) -0.0044(14)
C5 0.045(2) 0.035(2) 0.035(2) -0.0159(17) 0.0078(17) -0.0111(16)
C6 0.049(2) 0.0227(19) 0.068(3) -0.0010(16) 0.022(2) -0.0028(18)
C7 0.0300(18) 0.0221(16) 0.0245(17) 0.0012(13) 0.0095(14) 0.0031(13)
C8 0.047(2) 0.0247(18) 0.036(2) -0.0013(15) 0.0143(17) -0.0010(15)
C9 0.0302(19) 0.0337(19) 0.0316(19) 0.0067(15) 0.0084(15) 0.0076(15)
C10 0.0279(18) 0.0296(18) 0.0240(17) 0.0015(14) 0.0110(14) 0.0068(14)
C11 0.060(3) 0.042(2) 0.031(2) -0.0044(18) 0.0265(18) -0.0018(17)
C12 0.032(2) 0.058(3) 0.037(2) -0.0070(18) 0.0149(17) 0.0092(18)
C13 0.0190(16) 0.0261(17) 0.0309(18) -0.0033(13) 0.0088(13) -0.0045(14)
C14 0.0286(19) 0.0298(19) 0.043(2) -0.0019(15) 0.0053(16) 0.0037(16)
C15 0.0345(19) 0.036(2) 0.0292(18) -0.0080(15) 0.0100(15) -0.0089(16)
C16 0.0242(18) 0.037(2) 0.056(2) -0.0031(15) 0.0214(17) -0.0123(18)
C17 0.072(3) 0.140(5) 0.092(4) -0.054(3) 0.072(3) -0.068(4)
C18 0.029(2) 0.052(3) 0.155(6) 0.017(2) 0.030(3) 0.012(3)
C19 0.049(2) 0.0192(16) 0.0272(18) 0.0066(15) 0.0228(16) 0.0025(13)
C20 0.060(3) 0.042(2) 0.052(2) 0.0215(19) 0.041(2) 0.0212(19)
C21 0.080(3) 0.031(2) 0.0234(19) -0.003(2) 0.0167(19) -0.0030(15)
C22 0.043(2) 0.0166(16) 0.0236(17) 0.0040(14) 0.0108(14) 0.0033(13)
C23 0.054(2) 0.0259(18) 0.037(2) 0.0158(16) 0.0170(18) 0.0051(16)
C24 0.061(2) 0.0256(19) 0.037(2) -0.0106(17) 0.0155(19) -0.0005(16)
N1 0.0239(14) 0.0173(13) 0.0229(13) -0.0054(10) 0.0116(11) -0.0028(10)
N2 0.0233(13) 0.0207(13) 0.0188(13) -0.0001(10) 0.0082(10) 0.0049(10)
N3 0.0172(13) 0.0207(13) 0.0258(14) -0.0002(10) 0.0074(11) -0.0030(11)
N4 0.0292(14) 0.0180(13) 0.0193(13) 0.0038(11) 0.0105(11) -0.0003(10)
P1 0.0177(4) 0.0201(4) 0.0168(4) 0.0002(3) 0.0052(3) 0.0026(3)
P2 0.0183(4) 0.0241(4) 0.0195(4) 0.0007(3) 0.0032(3) 0.0009(3)
P3 0.0197(4) 0.0193(4) 0.0169(4) 0.0014(3) 0.0050(3) -0.0009(3)
P4 0.0187(4) 0.0240(4) 0.0191(4) 0.0022(3) 0.0037(3) 0.0001(3)
P5 0.0201(4) 0.0415(5) 0.0195(4) 0.0020(4) 0.0063(3) 0.0047(4)
P6 0.0255(5) 0.0248(4) 0.0251(4) -0.0041(3) -0.0003(4) 0.0043(4)

loop_
_atom_type_symbol
_atom_type_description
_atom_type_scat_dispersion_real
_atom_type_scat_dispersion_imag
_atom_type_scat_source
C C 0.0033 0.0016 'International Tables Vol C Tables 4.2.6.8 and 6.1.1.4'
H H 0 0 'International Tables Vol C Tables 4.2.6.8 and 6.1.1.4'
N N 0.0061 0.0033 'International Tables Vol C Tables 4.2.6.8 and 6.1.1.4'
P P 0.1023 0.0942 'International Tables Vol C Tables 4.2.6.8 and 6.1.1.4'

loop_
_geom_angle_atom_site_label_1
_geom_angle_atom_site_label_2
_geom_angle_atom_site_label_3
_geom_angle
N1 C1 C3 111.6(3)
N1 C1 C2 113.5(3)
C3 C1 C2 110.5(3)
N1 C1 H1 107
C3 C1 H1 107
C2 C1 H1 107
C1 C2 H2A 109.5
C1 C2 H2B 109.5
H2A C2 H2B 109.5
C1 C2 H2C 109.5
H2A C2 H2C 109.5
H2B C2 H2C 109.5
C1 C3 H3A 109.5
C1 C3 H3B 109.5
H3A C3 H3B 109.5
C1 C3 H3C 109.5
H3A C3 H3C 109.5
H3B C3 H3C 109.5
N1 C4 C6 112.9(3)
N1 C4 C5 111.7(3)
C6 C4 C5 111.6(3)
N1 C4 H4 106.7
C6 C4 H4 106.7
C5 C4 H4 106.7
C4 C5 H5A 109.5
C4 C5 H5B 109.5
H5A C5 H5B 109.5
C4 C5 H5C 109.5
H5A C5 H5C 109.5
H5B C5 H5C 109.5
C4 C6 H6A 109.5
C4 C6 H6B 109.5
H6A C6 H6B 109.5
C4 C6 H6C 109.5
H6A C6 H6C 109.5
H6B C6 H6C 109.5
N2 C7 C9 111.1(3)
N2 C7 C8 112.9(3)
C9 C7 C8 111.7(3)
N2 C7 H7 106.9
C9 C7 H7 106.9
C8 C7 H7 106.9
C7 C8 H8A 109.5
C7 C8 H8B 109.5
H8A C8 H8B 109.5
C7 C8 H8C 109.5
H8A C8 H8C 109.5
H8B C8 H8C 109.5
C7 C9 H9A 109.5
C7 C9 H9B 109.5
H9A C9 H9B 109.5
C7 C9 H9C 109.5
H9A C9 H9C 109.5
H9B C9 H9C 109.5
N2 C10 C11 113.0(3)
N2 C10 C12 111.6(3)
C11 C10 C12 111.1(3)
N2 C10 H10 106.9
C11 C10 H10 106.9
C12 C10 H10 106.9
C10 C11 H11A 109.5
C10 C11 H11B 109.5
H11A C11 H11B 109.5
C10 C11 H11C 109.5
H11A C11 H11C 109.5
H11B C11 H11C 109.5
C10 C12 H12A 109.5
C10 C12 H12B 109.5
H12A C12 H12B 109.5
C10 C12 H12C 109.5
H12A C12 H12C 109.5
H12B C12 H12C 109.5
N3 C13 C15 112.9(3)
N3 C13 C14 112.1(3)
C15 C13 C14 111.3(3)
N3 C13 H13 106.7
C15 C13 H13 106.7
C14 C13 H13 106.7
C13 C14 H14A 109.5
C13 C14 H14B 109.5
H14A C14 H14B 109.5
C13 C14 H14C 109.5
H14A C14 H14C 109.5
H14B C14 H14C 109.5
C13 C15 H15A 109.5
C13 C15 H15B 109.5
H15A C15 H15B 109.5
C13 C15 H15C 109.5
H15A C15 H15C 109.5
H15B C15 H15C 109.5
N3 C16 C17 112.3(3)
N3 C16 C18 111.9(3)
C17 C16 C18 112.3(4)
N3 C16 H16 106.6
C17 C16 H16 106.6
C18 C16 H16 106.6
C16 C17 H17A 109.5
C16 C17 H17B 109.5
H17A C17 H17B 109.5
C16 C17 H17C 109.5
H17A C17 H17C 109.5
H17B C17 H17C 109.5
C16 C18 H18A 109.5
C16 C18 H18B 109.5
H18A C18 H18B 109.5
C16 C18 H18C 109.5
H18A C18 H18C 109.5
H18B C18 H18C 109.5
N4 C19 C20 112.9(3)
N4 C19 C21 111.5(3)
C20 C19 C21 111.5(3)
N4 C19 H19 106.8
C20 C19 H19 106.8
C21 C19 H19 106.8
C19 C20 H20A 109.5
C19 C20 H20B 109.5
H20A C20 H20B 109.5
C19 C20 H20C 109.5
H20A C20 H20C 109.5
H20B C20 H20C 109.5
C19 C21 H21A 109.5
C19 C21 H21B 109.5
H21A C21 H21B 109.5
C19 C21 H21C 109.5
H21A C21 H21C 109.5
H21B C21 H21C 109.5
N4 C22 C23 112.1(3)
N4 C22 C24 112.5(3)
C23 C22 C24 111.3(3)
N4 C22 H22 106.8
C23 C22 H22 106.8
C24 C22 H22 106.8
C22 C23 H23A 109.5
C22 C23 H23B 109.5
H23A C23 H23B 109.5
C22 C23 H23C 109.5
H23A C23 H23C 109.5
H23B C23 H23C 109.5
C22 C24 H24A 109.5
C22 C24 H24B 109.5
H24A C24 H24B 109.5
C22 C24 H24C 109.5
H24A C24 H24C 109.5
H24B C24 H24C 109.5
C1 N1 C4 115.1(2)
C1 N1 P1 127.1(2)
C4 N1 P1 117.8(2)
C10 N2 C7 117.2(2)
C10 N2 P1 118.3(2)
C7 N2 P1 124.3(2)
C16 N3 C13 114.7(2)
C16 N3 P3 118.6(2)
C13 N3 P3 126.7(2)
C19 N4 C22 115.9(2)
C19 N4 P3 125.3(2)
C22 N4 P3 118.4(2)
N1 P1 N2 109.62(12)
N1 P1 P2 98.49(9)
N2 P1 P2 102.35(9)
P6 P2 P5 58.40(4)
P6 P2 P1 94.47(4)
P5 P2 P1 95.90(4)
N4 P3 N3 110.93(13)
N4 P3 P4 102.15(9)
N3 P3 P4 97.12(9)
P6 P4 P5 58.55(4)
P6 P4 P3 98.15(4)
P5 P4 P3 96.17(4)
P6 P5 P4 60.60(4)
P6 P5 P2 60.68(4)
P4 P5 P2 80.46(4)
P5 P6 P4 60.85(4)
P5 P6 P2 60.93(4)
P4 P6 P2 80.70(4)

loop_
_geom_bond_atom_site_label_1
_geom_bond_atom_site_label_2
_geom_bond_distance
C1 N1 1.479(4)
C1 C3 1.516(5)
C1 C2 1.529(5)
C1 H1 1
C2 H2A 0.98
C2 H2B 0.98
C2 H2C 0.98
C3 H3A 0.98
C3 H3B 0.98
C3 H3C 0.98
C4 N1 1.479(4)
C4 C6 1.519(5)
C4 C5 1.526(5)
C4 H4 1
C5 H5A 0.98
C5 H5B 0.98
C5 H5C 0.98
C6 H6A 0.98
C6 H6B 0.98
C6 H6C 0.98
C7 N2 1.472(4)
C7 C9 1.522(4)
C7 C8 1.525(4)
C7 H7 1
C8 H8A 0.98
C8 H8B 0.98
C8 H8C 0.98
C9 H9A 0.98
C9 H9B 0.98
C9 H9C 0.98
C10 N2 1.469(4)
C10 C11 1.521(5)
C10 C12 1.531(5)
C10 H10 1
C11 H11A 0.98
C11 H11B 0.98
C11 H11C 0.98
C12 H12A 0.98
C12 H12B 0.98
C12 H12C 0.98
C13 N3 1.477(4)
C13 C15 1.520(4)
C13 C14 1.522(5)
C13 H13 1
C14 H14A 0.98
C14 H14B 0.98
C14 H14C 0.98
C15 H15A 0.98
C15 H15B 0.98
C15 H15C 0.98
C16 N3 1.474(4)
C16 C17 1.505(6)
C16 C18 1.534(6)
C16 H16 1
C17 H17A 0.98
C17 H17B 0.98
C17 H17C 0.98
C18 H18A 0.98
C18 H18B 0.98
C18 H18C 0.98
C19 N4 1.476(4)
C19 C20 1.516(5)
C19 C21 1.521(5)
C19 H19 1
C20 H20A 0.98
C20 H20B 0.98
C20 H20C 0.98
C21 H21A 0.98
C21 H21B 0.98
C21 H21C 0.98
C22 N4 1.484(4)
C22 C23 1.512(5)
C22 C24 1.517(5)
C22 H22 1
C23 H23A 0.98
C23 H23B 0.98
C23 H23C 0.98
C24 H24A 0.98
C24 H24B 0.98
C24 H24C 0.98
N1 P1 1.686(2)
N2 P1 1.692(2)
N3 P3 1.695(2)
N4 P3 1.688(3)
P1 P2 2.2482(11)
P2 P6 2.2121(11)
P2 P5 2.2176(11)
P3 P4 2.2438(11)
P4 P6 2.2070(11)
P4 P5 2.2123(11)
P5 P6 2.1610(12)

loop_
_geom_torsion_atom_site_label_1
_geom_torsion_atom_site_label_2
_geom_torsion_atom_site_label_3
_geom_torsion_atom_site_label_4
_geom_torsion
C3 C1 N1 C4 63.7(3)
C2 C1 N1 C4 -62.0(3)
C3 C1 N1 P1 -115.5(3)
C2 C1 N1 P1 118.9(3)
C6 C4 N1 C1 -126.1(3)
C5 C4 N1 C1 107.2(3)
C6 C4 N1 P1 53.1(3)
C5 C4 N1 P1 -73.6(3)
C11 C10 N2 C7 -125.6(3)
C12 C10 N2 C7 108.4(3)
C11 C10 N2 P1 59.9(3)
C12 C10 N2 P1 -66.2(3)
C9 C7 N2 C10 66.3(3)
C8 C7 N2 C10 -60.1(4)
C9 C7 N2 P1 -119.6(3)
C8 C7 N2 P1 114.1(3)
C17 C16 N3 C13 -120.2(4)
C18 C16 N3 C13 112.5(4)
C17 C16 N3 P3 57.3(4)
C18 C16 N3 P3 -70.1(4)
C15 C13 N3 C16 -63.2(4)
C14 C13 N3 C16 63.5(3)
C15 C13 N3 P3 119.6(3)
C14 C13 N3 P3 -113.7(3)
C20 C19 N4 C22 -61.8(4)
C21 C19 N4 C22 64.7(4)
C20 C19 N4 P3 111.4(3)
C21 C19 N4 P3 -122.2(3)
C23 C22 N4 C19 -121.2(3)
C24 C22 N4 C19 112.5(3)
C23 C22 N4 P3 65.1(3)
C24 C22 N4 P3 -61.2(3)
C1 N1 P1 N2 -75.2(3)
C4 N1 P1 N2 105.7(2)
C1 N1 P1 P2 31.2(3)
C4 N1 P1 P2 -147.9(2)
C10 N2 P1 N1 -138.7(2)
C7 N2 P1 N1 47.2(3)
C10 N2 P1 P2 117.5(2)
C7 N2 P1 P2 -56.6(2)
N1 P1 P2 P6 84.13(9)
N2 P1 P2 P6 -163.53(9)
N1 P1 P2 P5 142.77(9)
N2 P1 P2 P5 -104.88(10)
C19 N4 P3 N3 53.6(3)
C22 N4 P3 N3 -133.4(2)
C19 N4 P3 P4 -49.0(3)
C22 N4 P3 P4 124.0(2)
C16 N3 P3 N4 111.4(2)
C13 N3 P3 N4 -71.5(3)
C16 N3 P3 P4 -142.6(2)
C13 N3 P3 P4 34.5(3)
N4 P3 P4 P6 -90.61(10)
N3 P3 P4 P6 156.11(10)
N4 P3 P4 P5 -149.63(10)
N3 P3 P4 P5 97.09(10)
P3 P4 P5 P6 95.80(4)
P6 P4 P5 P2 61.62(4)
P3 P4 P5 P2 157.42(4)
P1 P2 P5 P6 -91.63(4)
P6 P2 P5 P4 -61.54(4)
P1 P2 P5 P4 -153.17(4)
P2 P5 P6 P4 -95.64(4)
P4 P5 P6 P2 95.64(4)
P3 P4 P6 P5 -92.27(4)
P5 P4 P6 P2 -61.81(4)
P3 P4 P6 P2 -154.08(4)
P1 P2 P6 P5 94.19(4)
P5 P2 P6 P4 61.73(4)
P1 P2 P6 P4 155.91(4)

loop_
_cod_related_entry_id
_cod_related_entry_database
_cod_related_entry_code
1 ChemSpider 24741193
